data_4502114
loop_
_publ_author_name
'Lis, Agnieszka'
'Guedes da Silva, M. F\'atima C.'
'Kirillov, Alexander M.'
'Smole\'nski, Piotr'
'Pombeiro, Armando J. L.'

_publ_section_title
;
 Design of Silver(I)&#x2212;PTA Coordination Polymers through Controlled
 N,P-Coordination of 1,3,5-Triaza-7-phosphaadamantane (PTA) with
 Arylcarboxylates
;
_journal_issue 12
_journal_name_full 'Crystal Growth &amp; Design'
_journal_page_first 5244
_journal_paper_doi 10.1021/cg101058x
_journal_volume 10
_journal_year 2010
_chemical_formula_moiety 'C13 H18 Ag N4 O2 P, 3(H2 O)'
_chemical_formula_sum 'C13 H24 Ag N4 O5 P'
_chemical_formula_weight 455.20
_chemical_name_systematic
; 
 ? 
;
_space_group_IT_number 19
_symmetry_cell_setting orthorhombic
_symmetry_space_group_name_Hall 'P 2ac 2ab'
_symmetry_space_group_name_H-M 'P 21 21 21'
_atom_sites_solution_hydrogens geom
_atom_sites_solution_primary direct
_atom_sites_solution_secondary difmap
_audit_creation_method SHELXL-97
_cell_angle_alpha 90.000
_cell_angle_beta 90.000
_cell_angle_gamma 90.000
_cell_formula_units_Z 4
_cell_length_a 6.8977(12)
_cell_length_b 13.917(3)
_cell_length_c 18.161(3)
_cell_measurement_reflns_used 1912
_cell_measurement_temperature 150(2)
_cell_measurement_theta_max 21.90
_cell_measurement_theta_min 2.68
_cell_volume 1743.4(6)
_computing_cell_refinement 'Bruker SAINT'
_computing_data_collection 'Bruker APEX2'
_computing_data_reduction 'Bruker SAINT'
_computing_molecular_graphics 'Bruker SHELXTL'
_computing_publication_material 'Bruker SHELXTL'
_computing_structure_refinement 'SHELXL-97 (Sheldrick, 2008)'
_computing_structure_solution 'SHELXS-97 (Sheldrick, 2008)'
_diffrn_ambient_temperature 150(2)
_diffrn_measured_fraction_theta_full 0.993
_diffrn_measured_fraction_theta_max 0.993
_diffrn_measurement_device_type 'Bruker APEX-II CCD'
_diffrn_measurement_method '\f and \w scans'
_diffrn_radiation_monochromator graphite
_diffrn_radiation_source 'fine-focus sealed tube'
_diffrn_radiation_type MoK\a
_diffrn_radiation_wavelength 0.71069
_diffrn_reflns_av_R_equivalents 0.0638
_diffrn_reflns_av_sigmaI/netI 0.0937
_diffrn_reflns_limit_h_max 8
_diffrn_reflns_limit_h_min -8
_diffrn_reflns_limit_k_max 14
_diffrn_reflns_limit_k_min -17
_diffrn_reflns_limit_l_max 21
_diffrn_reflns_limit_l_min -22
_diffrn_reflns_number 9954
_diffrn_reflns_theta_full 26.36
_diffrn_reflns_theta_max 26.36
_diffrn_reflns_theta_min 1.84
_exptl_absorpt_coefficient_mu 1.279
_exptl_absorpt_correction_T_max 0.8215
_exptl_absorpt_correction_T_min 0.6421
_exptl_absorpt_correction_type multi-scan
_exptl_absorpt_process_details sadabs
_exptl_crystal_colour colourless
_exptl_crystal_density_diffrn 1.734
_exptl_crystal_density_method 'not measured'
_exptl_crystal_description needle
_exptl_crystal_F_000 928
_exptl_crystal_size_max 0.38
_exptl_crystal_size_mid 0.21
_exptl_crystal_size_min 0.16
_refine_diff_density_max 0.674
_refine_diff_density_min -0.828
_refine_diff_density_rms 0.223
_refine_ls_abs_structure_details 'Flack H D (1983), Acta Cryst. A39, 876-881'
_refine_ls_abs_structure_Flack -0.05(6)
_refine_ls_extinction_method none
_refine_ls_goodness_of_fit_ref 1.054
_refine_ls_hydrogen_treatment mixed
_refine_ls_matrix_type full
_refine_ls_number_parameters 226
_refine_ls_number_reflns 3535
_refine_ls_number_restraints 9
_refine_ls_restrained_S_all 1.053
_refine_ls_R_factor_all 0.0706
_refine_ls_R_factor_gt 0.0425
_refine_ls_shift/su_max 0.002
_refine_ls_shift/su_mean 0.000
_refine_ls_structure_factor_coef Fsqd
_refine_ls_weighting_details 'calc w=1/[\s^2^(Fo^2^)+(0.0594P)^2^+0.0000P] where P=(Fo^2^+2Fc^2^)/3'
_refine_ls_weighting_scheme calc
_refine_ls_wR_factor_gt 0.0865
_refine_ls_wR_factor_ref 0.1228
_reflns_number_gt 2746
_reflns_number_total 3535
_reflns_threshold_expression >2sigma(I)
_cod_data_source_file cg101058x_si_002.cif
_cod_data_source_block Compound_3
_cod_database_code 4502114

loop_
_symmetry_equiv_pos_as_xyz
'x, y, z'
'-x+1/2, -y, z+1/2'
'x+1/2, -y+1/2, -z'
'-x, y+1/2, -z+1/2'

loop_
_atom_site_label
_atom_site_type_symbol
_atom_site_fract_x
_atom_site_fract_y
_atom_site_fract_z
_atom_site_U_iso_or_equiv
_atom_site_adp_type
_atom_site_occupancy
_atom_site_symmetry_multiplicity
_atom_site_calc_flag
_atom_site_refinement_flags
C1 C 0.5136(11) 0.3066(6) 0.6089(4) 0.0138(17) Uani 1 1 d .
C2 C 0.3958(11) 0.3928(5) 0.6278(3) 0.0112(14) Uani 1 1 d .
C3 C 0.1952(10) 0.4026(6) 0.6089(4) 0.0115(15) Uani 1 1 d .
C4 C 0.0966(13) 0.4823(5) 0.6333(4) 0.0179(16) Uani 1 1 d .
H4 H -0.0374 0.4881 0.6222 0.021 Uiso 1 1 calc R
C5 C 0.1844(13) 0.5536(6) 0.6731(4) 0.0220(19) Uani 1 1 d .
H5 H 0.1125 0.6085 0.6880 0.026 Uiso 1 1 calc R
C6 C 0.3799(14) 0.5453(6) 0.6915(4) 0.0244(19) Uani 1 1 d .
H6 H 0.4421 0.5940 0.7196 0.029 Uiso 1 1 calc R
C7 C 0.4810(11) 0.4663(5) 0.6688(4) 0.0159(17) Uani 1 1 d .
H7 H 0.6143 0.4612 0.6814 0.019 Uiso 1 1 calc R
C11 C 1.1142(10) 0.0674(5) 0.5704(5) 0.0177(16) Uani 1 1 d .
H11A H 1.1139 0.1020 0.5228 0.021 Uiso 1 1 calc R
H11B H 1.1255 0.1159 0.6101 0.021 Uiso 1 1 calc R
C12 C 0.9474(10) -0.0663(6) 0.6635(4) 0.0165(18) Uani 1 1 d .
H12A H 0.9529 -0.0228 0.7066 0.020 Uiso 1 1 calc R
H12B H 0.8446 -0.1144 0.6727 0.020 Uiso 1 1 calc R
C13 C 0.9253(10) -0.0907(6) 0.5124(4) 0.0157(16) Uani 1 1 d .
H13A H 0.8221 -0.1397 0.5170 0.019 Uiso 1 1 calc R
H13B H 0.9165 -0.0627 0.4624 0.019 Uiso 1 1 calc R
C14 C 1.2742(11) -0.0690(6) 0.5132(5) 0.018(2) Uani 1 1 d .
H14A H 1.2583 -0.0349 0.4658 0.021 Uiso 1 1 calc R
H14B H 1.3984 -0.1046 0.5111 0.021 Uiso 1 1 calc R
C15 C 1.2949(11) -0.0477(6) 0.6447(4) 0.0145(18) Uani 1 1 d U
H15A H 1.4193 -0.0830 0.6479 0.017 Uiso 1 1 calc R
H15B H 1.2926 0.0002 0.6850 0.017 Uiso 1 1 calc R
C16 C 1.1306(12) -0.1839(5) 0.5934(4) 0.0161(18) Uani 1 1 d .
H16A H 1.2496 -0.2236 0.5949 0.019 Uiso 1 1 calc R
H16B H 1.0184 -0.2274 0.5997 0.019 Uiso 1 1 calc R
N1 N 0.1051(9) 0.3363(4) 0.5623(3) 0.0143(12) Uani 1 1 d .
H1A H -0.0197 0.3251 0.5780 0.017 Uiso 1 1 calc R
H1B H 0.1714 0.2789 0.5632 0.017 Uiso 1 1 calc R
N11 N 1.2862(8) 0.0033(4) 0.5732(4) 0.0124(13) Uani 1 1 d .
N12 N 1.1350(8) -0.1157(4) 0.6556(3) 0.0130(14) Uani 1 1 d .
N13 N 1.1171(10) -0.1378(4) 0.5211(3) 0.0133(14) Uani 1 1 d .
O1 O 0.4258(8) 0.2266(4) 0.6048(3) 0.0185(12) Uani 1 1 d .
O2 O 0.6921(7) 0.3167(4) 0.5991(3) 0.0203(14) Uani 1 1 d .
P1 P 0.8841(3) 0.00429(14) 0.58073(10) 0.0129(4) Uani 1 1 d .
Ag1 Ag 0.60103(8) 0.09775(4) 0.56689(3) 0.01666(16) Uani 1 1 d .
O10 O 0.6253(10) -0.2388(4) 0.6120(3) 0.0254(14) Uani 1 1 d D
O20 O 0.1234(9) 0.7491(4) 0.7724(3) 0.0231(14) Uani 1 1 d .
O30 O 0.7498(9) 0.6858(5) 0.7528(3) 0.0328(16) Uani 1 1 d D
H20A H 0.1339 0.7979 0.7445 0.049 Uiso 1 1 d .
H20B H 0.1672 0.7657 0.8147 0.049 Uiso 1 1 d .
H10B H 0.636(14) -0.289(4) 0.581(4) 0.049 Uiso 1 1 d D
H10A H 0.637(15) -0.272(6) 0.654(3) 0.049 Uiso 1 1 d D
H30A H 0.680(12) 0.710(7) 0.789(4) 0.049 Uiso 1 1 d D
H30B H 0.8547 0.7110 0.7530 0.049 Uiso 1 1 d .

loop_
_atom_site_aniso_label
_atom_site_aniso_U_11
_atom_site_aniso_U_22
_atom_site_aniso_U_33
_atom_site_aniso_U_23
_atom_site_aniso_U_13
_atom_site_aniso_U_12
C1 0.011(4) 0.020(4) 0.010(4) -0.001(4) -0.005(3) 0.004(4)
C2 0.011(3) 0.013(3) 0.009(3) 0.006(3) 0.003(3) -0.001(4)
C3 0.009(3) 0.015(4) 0.010(3) 0.003(4) -0.003(3) 0.000(4)
C4 0.018(4) 0.019(4) 0.017(4) 0.002(3) 0.001(4) 0.003(4)
C5 0.035(5) 0.012(4) 0.019(4) -0.001(4) 0.013(4) 0.011(4)
C6 0.037(5) 0.020(4) 0.016(4) -0.001(4) 0.005(5) -0.004(4)
C7 0.011(3) 0.020(4) 0.017(4) -0.002(4) 0.000(3) -0.006(3)
C11 0.013(3) 0.017(4) 0.023(4) 0.002(3) 0.012(5) -0.005(3)
C12 0.011(4) 0.024(4) 0.015(4) 0.000(3) 0.003(3) -0.001(3)
C13 0.012(4) 0.024(4) 0.011(3) 0.005(4) 0.001(3) -0.006(4)
C14 0.014(4) 0.022(5) 0.018(5) 0.006(4) 0.001(4) 0.002(3)
C15 0.0138(19) 0.015(2) 0.015(2) -0.0001(10) -0.0005(10) -0.0004(10)
C16 0.021(5) 0.011(4) 0.016(4) 0.001(3) 0.002(4) 0.001(4)
N1 0.007(2) 0.019(3) 0.017(3) 0.000(3) 0.003(4) 0.002(3)
N11 0.009(3) 0.018(3) 0.010(3) -0.001(3) 0.002(3) 0.003(3)
N12 0.006(3) 0.016(4) 0.016(3) 0.002(3) 0.002(3) 0.005(3)
N13 0.008(3) 0.017(3) 0.015(3) 0.000(3) 0.002(3) 0.004(3)
O1 0.011(3) 0.016(3) 0.029(3) -0.005(2) 0.002(3) -0.002(3)
O2 0.004(3) 0.029(4) 0.028(3) 0.006(3) 0.001(3) 0.002(3)
P1 0.0076(8) 0.0148(9) 0.0161(10) -0.0011(8) -0.0007(10) 0.0016(9)
Ag1 0.0099(2) 0.0193(3) 0.0208(3) -0.0008(3) -0.0004(3) 0.0047(3)
O10 0.026(3) 0.022(3) 0.028(3) -0.002(3) 0.002(3) 0.002(3)
O20 0.032(4) 0.021(3) 0.016(3) 0.002(2) -0.007(3) -0.002(3)
O30 0.023(3) 0.047(5) 0.028(4) -0.006(3) 0.004(3) -0.005(3)

loop_
_atom_type_symbol
_atom_type_description
_atom_type_scat_dispersion_real
_atom_type_scat_dispersion_imag
_atom_type_scat_source
C C 0.0033 0.0016 'International Tables Vol C Tables 4.2.6.8 and 6.1.1.4'
H H 0.0000 0.0000 'International Tables Vol C Tables 4.2.6.8 and 6.1.1.4'
N N 0.0061 0.0033 'International Tables Vol C Tables 4.2.6.8 and 6.1.1.4'
O O 0.0106 0.0060 'International Tables Vol C Tables 4.2.6.8 and 6.1.1.4'
P P 0.1023 0.0942 'International Tables Vol C Tables 4.2.6.8 and 6.1.1.4'
Ag Ag -0.8971 1.1015 'International Tables Vol C Tables 4.2.6.8 and 6.1.1.4'

loop_
_geom_angle_atom_site_label_1
_geom_angle_atom_site_label_2
_geom_angle_atom_site_label_3
_geom_angle
_geom_angle_site_symmetry_1
_geom_angle_site_symmetry_3
O2 C1 O1 124.0(8) . .
O2 C1 C2 118.6(8) . .
O1 C1 C2 117.4(7) . .
C7 C2 C3 117.7(7) . .
C7 C2 C1 119.0(7) . .
C3 C2 C1 123.2(7) . .
C4 C3 N1 120.6(6) . .
C4 C3 C2 118.5(7) . .
N1 C3 C2 120.8(7) . .
C5 C4 C3 122.5(8) . .
C5 C4 H4 118.8 . .
C3 C4 H4 118.8 . .
C4 C5 C6 119.6(8) . .
C4 C5 H5 120.2 . .
C6 C5 H5 120.2 . .
C7 C6 C5 119.2(8) . .
C7 C6 H6 120.4 . .
C5 C6 H6 120.4 . .
C6 C7 C2 122.5(7) . .
C6 C7 H7 118.8 . .
C2 C7 H7 118.8 . .
N11 C11 P1 113.7(5) . .
N11 C11 H11A 108.8 . .
P1 C11 H11A 108.8 . .
N11 C11 H11B 108.8 . .
P1 C11 H11B 108.8 . .
H11A C11 H11B 107.7 . .
N12 C12 P1 112.1(5) . .
N12 C12 H12A 109.2 . .
P1 C12 H12A 109.2 . .
N12 C12 H12B 109.2 . .
P1 C12 H12B 109.2 . .
H12A C12 H12B 107.9 . .
N13 C13 P1 112.6(5) . .
N13 C13 H13A 109.1 . .
P1 C13 H13A 109.1 . .
N13 C13 H13B 109.1 . .
P1 C13 H13B 109.1 . .
H13A C13 H13B 107.8 . .
N13 C14 N11 114.6(6) . .
N13 C14 H14A 108.6 . .
N11 C14 H14A 108.6 . .
N13 C14 H14B 108.6 . .
N11 C14 H14B 108.6 . .
H14A C14 H14B 107.6 . .
N12 C15 N11 113.3(6) . .
N12 C15 H15A 108.9 . .
N11 C15 H15A 108.9 . .
N12 C15 H15B 108.9 . .
N11 C15 H15B 108.9 . .
H15A C15 H15B 107.7 . .
N13 C16 N12 114.0(6) . .
N13 C16 H16A 108.8 . .
N12 C16 H16A 108.8 . .
N13 C16 H16B 108.8 . .
N12 C16 H16B 108.8 . .
H16A C16 H16B 107.6 . .
C3 N1 Ag1 109.1(4) . 3_456
C3 N1 H1A 109.9 . .
Ag1 N1 H1A 109.9 3_456 .
C3 N1 H1B 109.9 . .
Ag1 N1 H1B 109.9 3_456 .
H1A N1 H1B 108.3 . .
C14 N11 C11 109.8(6) . .
C14 N11 C15 108.7(6) . .
C11 N11 C15 110.5(6) . .
C14 N11 Ag1 111.4(4) . 1_655
C11 N11 Ag1 111.7(4) . 1_655
C15 N11 Ag1 104.6(4) . 1_655
C15 N12 C16 109.1(6) . .
C15 N12 C12 111.8(6) . .
C16 N12 C12 110.9(6) . .
C14 N13 C16 109.2(7) . .
C14 N13 C13 111.3(6) . .
C16 N13 C13 110.3(6) . .
C1 O1 Ag1 117.2(5) . .
C11 P1 C13 98.2(4) . .
C11 P1 C12 97.7(4) . .
C13 P1 C12 97.5(4) . .
C11 P1 Ag1 116.3(2) . .
C13 P1 Ag1 117.0(2) . .
C12 P1 Ag1 125.1(2) . .
O1 Ag1 P1 147.58(14) . .
O1 Ag1 N1 90.00(19) . 3_556
P1 Ag1 N1 106.92(14) . 3_556
O1 Ag1 N11 86.56(19) . 1_455
P1 Ag1 N11 114.66(14) . 1_455
N1 Ag1 N11 103.9(2) 3_556 1_455
H10B O10 H10A 98(8) . .
H20A O20 H20B 106.8 . .
H30A O30 H30B 109 . .

loop_
_geom_bond_atom_site_label_1
_geom_bond_atom_site_label_2
_geom_bond_distance
_geom_bond_site_symmetry_2
C1 O2 1.252(8) .
C1 O1 1.269(9) .
C1 C2 1.489(10) .
C2 C7 1.395(10) .
C2 C3 1.433(9) .
C3 C4 1.375(11) .
C3 N1 1.398(9) .
C4 C5 1.369(11) .
C4 H4 0.9500 .
C5 C6 1.394(13) .
C5 H5 0.9500 .
C6 C7 1.366(11) .
C6 H6 0.9500 .
C7 H7 0.9500 .
C11 N11 1.486(9) .
C11 P1 1.824(7) .
C11 H11A 0.9900 .
C11 H11B 0.9900 .
C12 N12 1.473(9) .
C12 P1 1.847(8) .
C12 H12A 0.9900 .
C12 H12B 0.9900 .
C13 N13 1.485(10) .
C13 P1 1.836(8) .
C13 H13A 0.9900 .
C13 H13B 0.9900 .
C14 N13 1.453(10) .
C14 N11 1.485(10) .
C14 H14A 0.9900 .
C14 H14B 0.9900 .
C15 N12 1.467(9) .
C15 N11 1.482(10) .
C15 H15A 0.9900 .
C15 H15B 0.9900 .
C16 N13 1.464(9) .
C16 N12 1.474(9) .
C16 H16A 0.9900 .
C16 H16B 0.9900 .
N1 Ag1 2.519(6) 3_456
N1 H1A 0.9200 .
N1 H1B 0.9200 .
N11 Ag1 2.541(6) 1_655
O1 Ag1 2.270(5) .
P1 Ag1 2.359(2) .
Ag1 N1 2.519(6) 3_556
Ag1 N11 2.541(6) 1_455
O10 H10B 0.89(6) .
O10 H10A 0.90(6) .
O20 H20A 0.850 .
O20 H20B 0.858 .
O30 H30A 0.88(8) .
O30 H30B 0.803 .
